data_7100229
loop_
_publ_author_name
'Roland Roesler'
'Taryn D. Forster'
'Hanh V. Ly'
'Darren Maley'
'Masood Parvez'

_publ_section_title
;
-n3:n4-Lithiocene and n3:n3-Zincocene Incorporating
1,2-Diaza-3,5-diborolyl, a Cyclopentadienyl Analog
;
_journal_name_full 'Chemical Communications'
_journal_paper_doi 10.1039/b508152a
_journal_year 2005
_chemical_formula_sum 'C60 H138 B12 N12 Zn3'
_chemical_formula_weight 1353.65
_space_group_IT_number 2
_symmetry_cell_setting triclinic
_symmetry_space_group_name_Hall '-P 1'
_symmetry_space_group_name_H-M 'P -1'
_cell_angle_alpha 114.889(18)
_cell_angle_beta 97.115(19)
_cell_angle_gamma 101.325(19)
_cell_formula_units_Z 1
_cell_length_a 10.091(4)
_cell_length_b 14.803(4)
_cell_length_c 15.697(5)
_cell_measurement_temperature 203(2)
_cell_volume 2028.6(12)
_diffrn_ambient_temperature 203(2)
_exptl_crystal_density_diffrn 1.108
_cod_depositor_comments
;
The following automatic conversions were performed:
'_symmetry_cell_setting' value 'Triclinic' changed to 'triclinic'
according to '/home/saulius/struct/CIF-dictionaries/cif_core.dic'
dictionary named 'cif_core.dic' version 2.4.1 from 2010-06-29.

Automatic conversion script
Id: cif_fix_enum 1527 2010-12-29 10:47:43Z saulius 
;
_cod_database_code 7100229

loop_
_symmetry_equiv_pos_as_xyz
'x, y, z'
'-x, -y, -z'

loop_
_atom_site_label
_atom_site_type_symbol
_atom_site_fract_x
_atom_site_fract_y
_atom_site_fract_z
_atom_site_U_iso_or_equiv
_atom_site_adp_type
_atom_site_occupancy
_atom_site_symmetry_multiplicity
_atom_site_calc_flag
_atom_site_refinement_flags
_atom_site_disorder_assembly
_atom_site_disorder_group
Zn1 Zn 0.45180(4) 0.64948(3) 0.31827(3) 0.04116(13) Uani 1 1 d . A .
Zn2 Zn 0.0000 1.0000 0.0000 0.0640(2) Uani 1 2 d S . .
N1 N 0.7490(3) 0.7528(2) 0.35124(18) 0.0429(6) Uani 1 1 d . A .
N2 N 0.7049(3) 0.6679(2) 0.25476(18) 0.0403(6) Uani 1 1 d . A .
N3 N 0.2091(4) 0.6856(3) 0.4049(2) 0.0679(10) Uani 1 1 d . . .
N4 N 0.1691(3) 0.5794(3) 0.3329(3) 0.0648(9) Uani 1 1 d . A .
N5 N 0.2469(3) 0.9325(2) 0.0142(2) 0.0568(8) Uani 1 1 d . . .
N6 N 0.2813(3) 1.0242(2) 0.1038(2) 0.0505(7) Uani 1 1 d . . .
C1 C 0.6137(3) 0.6069(3) 0.3611(2) 0.0424(7) Uani 1 1 d . A .
C2 C 0.5747(4) 0.5309(3) 0.4026(3) 0.0640(10) Uani 1 1 d . . .
H2A H 0.6511 0.5016 0.4090 0.077 Uiso 1 1 calc R . .
H2B H 0.4926 0.4757 0.3595 0.077 Uiso 1 1 calc R . .
H2C H 0.5557 0.5672 0.4655 0.077 Uiso 1 1 calc R . .
C3 C 0.7301(4) 0.7947(3) 0.5303(3) 0.0680(11) Uani 1 1 d . A .
H3A H 0.8271 0.8342 0.5536 0.082 Uiso 1 1 calc R . .
H3B H 0.7097 0.7537 0.5642 0.082 Uiso 1 1 calc R . .
H3C H 0.6720 0.8417 0.5419 0.082 Uiso 1 1 calc R . .
C4 C 0.5948(4) 0.4613(3) 0.1719(3) 0.0616(10) Uani 1 1 d . A .
H4A H 0.6678 0.4529 0.1368 0.074 Uiso 1 1 calc R . .
H4B H 0.5089 0.4502 0.1288 0.074 Uiso 1 1 calc R . .
H4C H 0.5818 0.4114 0.1971 0.074 Uiso 1 1 calc R . .
C5 C 0.7934(4) 0.8613(3) 0.3692(3) 0.0557(9) Uani 1 1 d . . .
H5 H 0.7946 0.9021 0.4382 0.067 Uiso 1 1 calc R . .
C6 C 0.6890(4) 0.8917(3) 0.3161(3) 0.0660(11) Uani 1 1 d . . .
H6A H 0.7209 0.9653 0.3357 0.079 Uiso 1 1 calc R . .
H6B H 0.5997 0.8762 0.3314 0.079 Uiso 1 1 calc R . .
H6C H 0.6796 0.8530 0.2471 0.079 Uiso 1 1 calc R . .
C7 C 0.9424(4) 0.8976(3) 0.3622(3) 0.0769(13) Uani 1 1 d . . .
H7A H 0.9726 0.9727 0.3935 0.092 Uiso 1 1 calc R . .
H7B H 0.9462 0.8712 0.2948 0.092 Uiso 1 1 calc R . .
H7C H 1.0030 0.8718 0.3938 0.092 Uiso 1 1 calc R . .
C8 C 0.7672(3) 0.6785(3) 0.1780(2) 0.0482(8) Uani 1 1 d . . .
H8 H 0.7962 0.7534 0.1965 0.058 Uiso 1 1 calc R . .
C9 C 0.6611(4) 0.6268(3) 0.0830(3) 0.0690(11) Uani 1 1 d . . .
H9A H 0.7017 0.6408 0.0354 0.083 Uiso 1 1 calc R . .
H9B H 0.5809 0.6539 0.0914 0.083 Uiso 1 1 calc R . .
H9C H 0.6324 0.5526 0.0611 0.083 Uiso 1 1 calc R . .
C10 C 0.8969(4) 0.6414(4) 0.1710(3) 0.0767(12) Uani 1 1 d . . .
H10A H 0.9419 0.6582 0.1263 0.092 Uiso 1 1 calc R . .
H10B H 0.8718 0.5670 0.1480 0.092 Uiso 1 1 calc R . .
H10C H 0.9600 0.6752 0.2342 0.092 Uiso 1 1 calc R . .
C11 C 0.2852(3) 0.6806(2) 0.2656(2) 0.0390(7) Uani 1 1 d . . .
C12 C 0.3061(4) 0.7124(3) 0.1864(3) 0.0604(10) Uani 1 1 d . A .
H12A H 0.2193 0.7187 0.1585 0.073 Uiso 1 1 calc R . .
H12B H 0.3362 0.6602 0.1367 0.073 Uiso 1 1 calc R . .
H12C H 0.3763 0.7785 0.2138 0.073 Uiso 1 1 calc R . .
C13 C 0.3331(5) 0.8733(3) 0.4261(3) 0.0835(14) Uani 1 1 d . . .
H13A H 0.2592 0.9020 0.4503 0.100 Uiso 1 1 calc R A .
H13B H 0.3655 0.9007 0.3838 0.100 Uiso 1 1 calc R . .
H13C H 0.4094 0.8920 0.4799 0.100 Uiso 1 1 calc R . .
C14 C 0.1505(5) 0.4719(3) 0.1449(3) 0.0813(14) Uani 1 1 d . . .
H14A H 0.0534 0.4601 0.1177 0.098 Uiso 1 1 calc R A .
H14B H 0.1624 0.4129 0.1541 0.098 Uiso 1 1 calc R . .
H14C H 0.2058 0.4807 0.1011 0.098 Uiso 1 1 calc R . .
C15 C 0.2379(9) 0.7473(6) 0.5194(5) 0.0548(14) Uani 0.50 1 d P A 1
H15 H 0.2949 0.8176 0.5360 0.066 Uiso 0.50 1 calc PR A 1
C16 C 0.1094(6) 0.7623(4) 0.5456(4) 0.1003(17) Uani 0.50 1 d P A 1
H16A H 0.0668 0.7928 0.5096 0.150 Uiso 0.50 1 calc PR A 1
H16B H 0.1277 0.8081 0.6142 0.150 Uiso 0.50 1 calc PR A 1
H16C H 0.0471 0.6959 0.5306 0.150 Uiso 0.50 1 calc PR A 1
C17 C 0.3296(5) 0.7051(4) 0.5619(3) 0.0830(14) Uani 0.50 1 d P A 1
H17A H 0.4110 0.7035 0.5348 0.125 Uiso 0.50 1 calc PR A 1
H17B H 0.2809 0.6353 0.5479 0.125 Uiso 0.50 1 calc PR A 1
H17C H 0.3582 0.7482 0.6312 0.125 Uiso 0.50 1 calc PR A 1
C15' C 0.1874(9) 0.6823(6) 0.4943(5) 0.0548(14) Uani 0.50 1 d P A 2
H15' H 0.1302 0.6122 0.4780 0.066 Uiso 0.50 1 calc PR A 2
C16' C 0.1094(6) 0.7623(4) 0.5456(4) 0.1003(17) Uani 0.50 1 d P A 2
H16D H 0.0214 0.7472 0.5026 0.150 Uiso 0.50 1 calc PR A 2
H16E H 0.1652 0.8313 0.5626 0.150 Uiso 0.50 1 calc PR A 2
H16F H 0.0927 0.7584 0.6037 0.150 Uiso 0.50 1 calc PR A 2
C17' C 0.3296(5) 0.7051(4) 0.5619(3) 0.0830(14) Uani 0.50 1 d P A 2
H17D H 0.3777 0.6547 0.5285 0.125 Uiso 0.50 1 calc PR A 2
H17E H 0.3139 0.7005 0.6198 0.125 Uiso 0.50 1 calc PR A 2
H17F H 0.3858 0.7741 0.5793 0.125 Uiso 0.50 1 calc PR A 2
C18 C 0.0879(8) 0.5278(6) 0.3778(6) 0.0508(14) Uani 0.50 1 d P A 1
H18 H 0.1081 0.5760 0.4476 0.061 Uiso 0.50 1 calc PR A 1
C19 C -0.0681(4) 0.4996(4) 0.3376(3) 0.0834(14) Uani 0.50 1 d P A 1
H19A H -0.0948 0.5616 0.3453 0.125 Uiso 0.50 1 calc PR A 1
H19B H -0.1177 0.4688 0.3722 0.125 Uiso 0.50 1 calc PR A 1
H19C H -0.0912 0.4505 0.2696 0.125 Uiso 0.50 1 calc PR A 1
C20 C 0.1351(5) 0.4298(3) 0.3670(4) 0.0891(15) Uani 0.50 1 d P A 1
H20A H 0.2344 0.4498 0.3934 0.134 Uiso 0.50 1 calc PR A 1
H20B H 0.1137 0.3803 0.2992 0.134 Uiso 0.50 1 calc PR A 1
H20C H 0.0864 0.3985 0.4016 0.134 Uiso 0.50 1 calc PR A 1
C18' C 0.0687(8) 0.4756(6) 0.3200(6) 0.0508(14) Uani 0.50 1 d P A 2
H18' H 0.0490 0.4270 0.2504 0.061 Uiso 0.50 1 calc PR A 2
C19' C -0.0681(4) 0.4996(4) 0.3376(3) 0.0834(14) Uani 0.50 1 d P A 2
H19D H -0.0973 0.5312 0.2981 0.125 Uiso 0.50 1 calc PR A 2
H19E H -0.0560 0.5470 0.4052 0.125 Uiso 0.50 1 calc PR A 2
H19F H -0.1384 0.4360 0.3206 0.125 Uiso 0.50 1 calc PR A 2
C20' C 0.1351(5) 0.4298(3) 0.3670(4) 0.0891(15) Uani 0.50 1 d P A 2
H20D H 0.2204 0.4213 0.3463 0.134 Uiso 0.50 1 calc PR A 2
H20E H 0.0747 0.3626 0.3513 0.134 Uiso 0.50 1 calc PR A 2
H20F H 0.1565 0.4736 0.4362 0.134 Uiso 0.50 1 calc PR A 2
C21 C 0.1833(4) 1.0663(4) -0.0146(3) 0.0674(12) Uani 1 1 d . . .
C22 C 0.172(3) 1.153(3) -0.0448(17) 0.096(7) Uani 0.50 1 d P B 1
H22A H 0.1299 1.1213 -0.1132 0.145 Uiso 0.50 1 calc PR B 1
H22B H 0.2646 1.1974 -0.0317 0.145 Uiso 0.50 1 calc PR B 1
H22C H 0.1160 1.1935 -0.0083 0.145 Uiso 0.50 1 calc PR B 1
C23 C 0.173(2) 0.9046(12) -0.1757(15) 0.089(4) Uani 0.50 1 d P B 1
H23A H 0.1859 0.8358 -0.2002 0.134 Uiso 0.50 1 calc PR B 1
H23B H 0.2363 0.9467 -0.1949 0.134 Uiso 0.50 1 calc PR B 1
H23C H 0.0778 0.8998 -0.2018 0.134 Uiso 0.50 1 calc PR B 1
C22' C 0.180(3) 1.115(3) -0.0870(16) 0.096(7) Uani 0.50 1 d P B 2
H22D H 0.1261 1.0626 -0.1506 0.145 Uiso 0.50 1 calc PR B 2
H22E H 0.2737 1.1412 -0.0907 0.145 Uiso 0.50 1 calc PR B 2
H22F H 0.1371 1.1717 -0.0641 0.145 Uiso 0.50 1 calc PR B 2
C23' C 0.179(2) 0.8570(13) -0.1715(15) 0.089(4) Uani 0.50 1 d P B 2
H23D H 0.2070 0.8008 -0.1649 0.134 Uiso 0.50 1 calc PR B 2
H23E H 0.2350 0.8799 -0.2084 0.134 Uiso 0.50 1 calc PR B 2
H23F H 0.0818 0.8332 -0.2047 0.134 Uiso 0.50 1 calc PR B 2
C24 C 0.2798(6) 1.2204(4) 0.1751(5) 0.113(2) Uani 1 1 d . . .
H24A H 0.3774 1.2456 0.2076 0.136 Uiso 1 1 calc R B .
H24B H 0.2237 1.2202 0.2209 0.136 Uiso 1 1 calc R . .
H24C H 0.2573 1.2654 0.1483 0.136 Uiso 1 1 calc R . .
C25 C 0.2957(4) 0.8452(3) 0.0156(4) 0.0810(14) Uani 1 1 d . . .
H25 H 0.3128 0.8575 0.0836 0.097 Uiso 1 1 calc R . .
C26 C 0.4343(5) 0.8450(4) -0.0126(4) 0.0892(15) Uani 1 1 d . . .
H26A H 0.4681 0.7914 -0.0046 0.107 Uiso 1 1 calc R . .
H26B H 0.5008 0.9119 0.0283 0.107 Uiso 1 1 calc R . .
H26C H 0.4226 0.8315 -0.0795 0.107 Uiso 1 1 calc R . .
C27 C 0.1838(5) 0.7447(3) -0.0409(4) 0.0902(15) Uani 1 1 d . . .
H27A H 0.2108 0.6912 -0.0284 0.108 Uiso 1 1 calc R . .
H27B H 0.1707 0.7250 -0.1093 0.108 Uiso 1 1 calc R . .
H27C H 0.0977 0.7530 -0.0214 0.108 Uiso 1 1 calc R . .
C28 C 0.3076(5) 1.0266(4) 0.2000(3) 0.0819(13) Uani 1 1 d . . .
H28 H 0.3073 1.0982 0.2430 0.098 Uiso 1 1 calc R . .
C29 C 0.4499(5) 1.0261(4) 0.2367(3) 0.0854(14) Uani 1 1 d . . .
H29A H 0.4647 1.0462 0.3052 0.103 Uiso 1 1 calc R . .
H29B H 0.5171 1.0748 0.2263 0.103 Uiso 1 1 calc R . .
H29C H 0.4609 0.9572 0.2026 0.103 Uiso 1 1 calc R . .
C30 C 0.1903(5) 0.9650(3) 0.2178(3) 0.0710(11) Uani 1 1 d . . .
H30A H 0.2169 0.9692 0.2811 0.085 Uiso 1 1 calc R . .
H30B H 0.1663 0.8933 0.1690 0.085 Uiso 1 1 calc R . .
H30C H 0.1108 0.9922 0.2149 0.085 Uiso 1 1 calc R . .
B1 B 0.6997(4) 0.7204(3) 0.4184(3) 0.0463(9) Uani 1 1 d . . .
B2 B 0.6370(4) 0.5748(3) 0.2584(3) 0.0436(9) Uani 1 1 d . . .
B3 B 0.2762(4) 0.7507(3) 0.3677(3) 0.0539(11) Uani 1 1 d . A .
B4 B 0.1993(4) 0.5727(3) 0.2452(3) 0.0484(10) Uani 1 1 d . A .
B5 B 0.2020(5) 0.9563(5) -0.0613(3) 0.0733(15) Uani 1 1 d . B .
B6 B 0.2488(4) 1.1062(3) 0.0907(4) 0.0584(11) Uani 1 1 d . B .

loop_
_atom_site_aniso_label
_atom_site_aniso_U_11
_atom_site_aniso_U_22
_atom_site_aniso_U_33
_atom_site_aniso_U_23
_atom_site_aniso_U_13
_atom_site_aniso_U_12
Zn1 0.0339(2) 0.0479(2) 0.0506(2) 0.02904(18) 0.01160(16) 0.01424(16)
Zn2 0.0381(3) 0.0942(5) 0.0983(5) 0.0763(4) 0.0251(3) 0.0197(3)
N1 0.0377(15) 0.0467(15) 0.0411(15) 0.0198(13) 0.0071(12) 0.0068(12)
N2 0.0336(14) 0.0484(15) 0.0408(14) 0.0214(13) 0.0121(11) 0.0107(11)
N3 0.066(2) 0.114(3) 0.0550(19) 0.051(2) 0.0294(17) 0.053(2)
N4 0.0464(18) 0.087(2) 0.105(3) 0.074(2) 0.0372(18) 0.0308(17)
N5 0.0399(17) 0.0504(17) 0.076(2) 0.0240(17) 0.0148(15) 0.0151(13)
N6 0.0454(17) 0.0560(17) 0.0593(18) 0.0352(15) 0.0125(14) 0.0125(13)
C1 0.0330(17) 0.0560(19) 0.055(2) 0.0370(17) 0.0137(14) 0.0178(14)
C2 0.055(2) 0.082(3) 0.093(3) 0.067(2) 0.028(2) 0.030(2)
C3 0.056(2) 0.091(3) 0.051(2) 0.030(2) 0.0115(18) 0.011(2)
C4 0.058(2) 0.050(2) 0.074(3) 0.024(2) 0.0177(19) 0.0179(18)
C5 0.051(2) 0.049(2) 0.055(2) 0.0192(18) 0.0122(17) -0.0007(16)
C6 0.070(3) 0.052(2) 0.080(3) 0.031(2) 0.023(2) 0.0202(19)
C7 0.053(2) 0.080(3) 0.080(3) 0.037(2) 0.007(2) -0.015(2)
C8 0.0430(19) 0.058(2) 0.0480(19) 0.0267(17) 0.0180(15) 0.0132(16)
C9 0.074(3) 0.086(3) 0.049(2) 0.034(2) 0.018(2) 0.017(2)
C10 0.060(3) 0.104(3) 0.093(3) 0.056(3) 0.043(2) 0.036(2)
C11 0.0302(16) 0.0475(18) 0.0485(18) 0.0288(15) 0.0115(14) 0.0128(13)
C12 0.048(2) 0.086(3) 0.074(3) 0.058(2) 0.0182(19) 0.0224(19)
C13 0.072(3) 0.065(3) 0.080(3) 0.002(2) -0.001(2) 0.028(2)
C14 0.059(3) 0.049(2) 0.106(4) 0.014(2) 0.006(2) 0.0097(19)
C15 0.065(4) 0.052(4) 0.042(3) 0.017(4) 0.014(3) 0.015(3)
C16 0.131(5) 0.099(4) 0.088(3) 0.037(3) 0.069(3) 0.054(3)
C17 0.090(3) 0.079(3) 0.065(3) 0.036(2) -0.010(2) 0.003(2)
C15' 0.065(4) 0.052(4) 0.042(3) 0.017(4) 0.014(3) 0.015(3)
C16' 0.131(5) 0.099(4) 0.088(3) 0.037(3) 0.069(3) 0.054(3)
C17' 0.090(3) 0.079(3) 0.065(3) 0.036(2) -0.010(2) 0.003(2)
C18 0.050(3) 0.046(4) 0.057(4) 0.027(3) 0.016(3) 0.003(3)
C19 0.045(2) 0.110(4) 0.081(3) 0.037(3) 0.016(2) 0.004(2)
C20 0.092(4) 0.056(3) 0.123(4) 0.046(3) 0.032(3) 0.014(2)
C18' 0.050(3) 0.046(4) 0.057(4) 0.027(3) 0.016(3) 0.003(3)
C19' 0.045(2) 0.110(4) 0.081(3) 0.037(3) 0.016(2) 0.004(2)
C20' 0.092(4) 0.056(3) 0.123(4) 0.046(3) 0.032(3) 0.014(2)
C21 0.036(2) 0.104(3) 0.103(3) 0.083(3) 0.023(2) 0.018(2)
C22 0.053(4) 0.17(2) 0.141(18) 0.138(17) 0.042(10) 0.033(8)
C23 0.083(4) 0.112(13) 0.056(3) 0.029(9) 0.023(3) 0.008(9)
C22' 0.053(4) 0.17(2) 0.141(18) 0.138(17) 0.042(10) 0.033(8)
C23' 0.083(4) 0.112(13) 0.056(3) 0.029(9) 0.023(3) 0.008(9)
C24 0.107(4) 0.062(3) 0.169(6) 0.042(3) 0.060(4) 0.027(3)
C25 0.053(2) 0.047(2) 0.133(4) 0.032(3) 0.024(3) 0.0127(18)
C26 0.060(3) 0.080(3) 0.125(4) 0.033(3) 0.038(3) 0.035(2)
C27 0.084(3) 0.055(3) 0.093(3) 0.010(2) 0.012(3) -0.002(2)
C28 0.071(3) 0.096(3) 0.084(3) 0.056(3) 0.008(2) 0.007(2)
C29 0.066(3) 0.089(3) 0.081(3) 0.038(3) -0.011(2) 0.001(2)
C30 0.077(3) 0.080(3) 0.068(3) 0.041(2) 0.028(2) 0.023(2)
B1 0.033(2) 0.065(2) 0.048(2) 0.031(2) 0.0112(17) 0.0175(18)
B2 0.0323(19) 0.047(2) 0.057(2) 0.0264(19) 0.0106(17) 0.0162(16)
B3 0.042(2) 0.063(3) 0.054(2) 0.022(2) 0.0053(19) 0.026(2)
B4 0.030(2) 0.050(2) 0.069(3) 0.030(2) 0.0103(18) 0.0139(16)
B5 0.034(2) 0.117(4) 0.053(3) 0.031(3) 0.016(2) 0.001(2)
B6 0.043(2) 0.059(3) 0.088(3) 0.043(2) 0.028(2) 0.0151(19)

loop_
_geom_bond_atom_site_label_1
_geom_bond_atom_site_label_2
_geom_bond_distance
_geom_bond_site_symmetry_2
_geom_bond_publ_flag
Zn1 C11 2.001(3) . ?
Zn1 C1 2.002(3) . ?
Zn1 B2 2.443(4) . ?
Zn1 B4 2.478(4) . ?
Zn1 B3 2.528(4) . ?
Zn1 B1 2.537(4) . ?
Zn2 C21 2.004(4) 2_575 ?
Zn2 C21 2.004(4) . ?
Zn2 B5 2.445(5) . ?
Zn2 B5 2.445(5) 2_575 ?
Zn2 B6 2.546(5) 2_575 ?
Zn2 B6 2.546(5) . ?
N1 B1 1.432(5) . ?
N1 N2 1.443(4) . ?
N1 C5 1.471(4) . ?
N2 B2 1.442(5) . ?
N2 C8 1.476(4) . ?
N3 B3 1.429(6) . ?
N3 N4 1.433(5) . ?
N3 C15' 1.466(8) . ?
N3 C15 1.591(8) . ?
N4 B4 1.412(5) . ?
N4 C18 1.451(8) . ?
N4 C18' 1.583(8) . ?
N5 B5 1.420(6) . ?
N5 N6 1.424(4) . ?
N5 C25 1.477(5) . ?
N6 B6 1.406(5) . ?
N6 C28 1.484(5) . ?
C1 B1 1.532(5) . ?
C1 C2 1.534(5) . ?
C1 B2 1.539(5) . ?
C3 B1 1.581(5) . ?
C4 B2 1.582(5) . ?
C5 C6 1.514(5) . ?
C5 C7 1.527(5) . ?
C8 C9 1.509(5) . ?
C8 C10 1.514(5) . ?
C11 B3 1.525(5) . ?
C11 C12 1.527(5) . ?
C11 B4 1.537(5) . ?
C13 B3 1.589(6) . ?
C14 B4 1.578(6) . ?
C15 C16 1.438(9) . ?
C15 C17 1.456(9) . ?
C18 C19 1.525(9) . ?
C18 C20 1.563(9) . ?
C21 B6 1.507(6) . ?
C21 B5 1.541(7) . ?
C21 C22 1.56(3) . ?
C21 C22' 1.58(3) . ?
C23 B5 1.59(2) . ?
C23' B5 1.68(2) . ?
C24 B6 1.586(7) . ?
C25 C27 1.502(5) . ?
C25 C26 1.519(6) . ?
C28 C30 1.477(6) . ?
C28 C29 1.482(6) . ?
